data_7041002
loop_
_publ_author_name
'Ponou, Sim\'eon'
'Lidin, Sven'

_publ_section_title
;
 Exo-bonded six-membered heterocycle in the crystal structures of
 RE7Co2Ge4 (RE = La-Nd).
;
_journal_issue 46
_journal_name_full 'Dalton transactions (Cambridge, England : 2003)'
_journal_page_first 18522
_journal_page_last 18531
_journal_paper_doi 10.1039/c6dt03302d
_journal_volume 45
_journal_year 2016
_chemical_formula_sum 'Ce7 Co2 Ge4'
_chemical_formula_weight 1389.06
_space_group_crystal_system monoclinic
_space_group_IT_number 14
_space_group_name_Hall '-P 2ybc'
_space_group_name_H-M_alt 'P 1 21/c 1'
_symmetry_space_group_name_Hall '-P 2ybc'
_symmetry_space_group_name_H-M 'P 1 21/c 1'
_audit_creation_method SHELXL-2014/7
_audit_update_record
;
2016-08-03 deposited with the CCDC.
2016-10-24 downloaded from the CCDC.
;
_cell_angle_alpha 90
_cell_angle_beta 109.413(5)
_cell_angle_gamma 90
_cell_formula_units_Z 4
_cell_length_a 9.3483(5)
_cell_length_b 12.3288(5)
_cell_length_c 12.3228(5)
_cell_measurement_temperature 293(2)
_cell_volume 1339.50(11)
_computing_structure_refinement 'SHELXL-2014/7 (Sheldrick, 2014)'
_diffrn_ambient_temperature 293(2)
_diffrn_measured_fraction_theta_full 1.000
_diffrn_measured_fraction_theta_max 0.893
_diffrn_radiation_type MoK\a
_diffrn_radiation_wavelength 0.71073
_diffrn_reflns_av_R_equivalents 0.0298
_diffrn_reflns_av_unetI/netI 0.0296
_diffrn_reflns_Laue_measured_fraction_full 1.000
_diffrn_reflns_Laue_measured_fraction_max 0.893
_diffrn_reflns_limit_h_max 12
_diffrn_reflns_limit_h_min -12
_diffrn_reflns_limit_k_max 15
_diffrn_reflns_limit_k_min -15
_diffrn_reflns_limit_l_max 16
_diffrn_reflns_limit_l_min -16
_diffrn_reflns_number 11821
_diffrn_reflns_point_group_measured_fraction_full 1.000
_diffrn_reflns_point_group_measured_fraction_max 0.893
_diffrn_reflns_theta_full 25.242
_diffrn_reflns_theta_max 28.913
_diffrn_reflns_theta_min 2.408
_exptl_absorpt_coefficient_mu 34.413
_exptl_crystal_density_diffrn 6.888
_exptl_crystal_F_000 2352
_refine_diff_density_max 1.406
_refine_diff_density_min -1.184
_refine_diff_density_rms 0.298
_refine_ls_extinction_coef 0.000291(12)
_refine_ls_extinction_expression Fc^*^=kFc[1+0.001xFc^2^\l^3^/sin(2\q)]^-1/4^
_refine_ls_extinction_method 'SHELXL-2014/7 (Sheldrick 2014'
_refine_ls_goodness_of_fit_ref 1.261
_refine_ls_hydrogen_treatment undef
_refine_ls_matrix_type full
_refine_ls_number_parameters 119
_refine_ls_number_reflns 3161
_refine_ls_number_restraints 0
_refine_ls_restrained_S_all 1.261
_refine_ls_R_factor_all 0.0379
_refine_ls_R_factor_gt 0.0289
_refine_ls_shift/su_max 0.000
_refine_ls_shift/su_mean 0.000
_refine_ls_structure_factor_coef Fsqd
_refine_ls_weighting_details 'w=1/[\s^2^(Fo^2^)+(0.0126P)^2^+5.6017P] where P=(Fo^2^+2Fc^2^)/3'
_refine_ls_weighting_scheme calc
_refine_ls_wR_factor_gt 0.0590
_refine_ls_wR_factor_ref 0.0616
_reflns_Friedel_coverage 0.000
_reflns_number_gt 2713
_reflns_number_total 3161
_reflns_threshold_expression 'I > 2\s(I)'
_cod_data_source_file c6dt03302d1.cif
_cod_data_source_block shelx
_cod_depositor_comments 'Adding full bibliography for 7041002--7041005.cif.'
_cod_database_code 7041002
_shelx_shelxl_version_number 2014/7
_shelx_space_group_comment
;
The symmetry employed for this shelxl refinement is uniquely defined
by the following loop, which should always be used as a source of
symmetry information in preference to the above space-group names.
They are only intended as comments.
;

loop_
_space_group_symop_operation_xyz
'x, y, z'
'-x, y+1/2, -z+1/2'
'-x, -y, -z'
'x, -y-1/2, z-1/2'

loop_
_atom_site_label
_atom_site_type_symbol
_atom_site_fract_x
_atom_site_fract_y
_atom_site_fract_z
_atom_site_U_iso_or_equiv
_atom_site_adp_type
_atom_site_occupancy
_atom_site_site_symmetry_order
_atom_site_calc_flag
Ce1 Ce 0.00192(6) 0.61790(4) 0.34073(4) 0.01185(12) Uani 1 1 d
Ce2 Ce 0.00201(6) 0.39808(4) 0.10187(4) 0.01014(12) Uani 1 1 d
Ce3 Ce 0.00010(6) 0.33970(4) 0.38182(4) 0.01195(12) Uani 1 1 d
Ce4 Ce 0.64521(5) 0.49834(4) 0.16325(4) 0.00859(11) Uani 1 1 d
Ce5 Ce 0.36215(6) 0.24683(4) 0.09212(4) 0.00904(12) Uani 1 1 d
Ce6 Ce 0.63737(6) 0.25227(4) 0.41063(4) 0.00905(12) Uani 1 1 d
Ce7 Ce 0.36754(6) 0.49830(4) 0.34559(4) 0.00961(12) Uani 1 1 d
Ge1 Ge 0.25046(11) 0.00006(7) 0.06242(7) 0.00999(19) Uani 1 1 d
Ge2 Ge 0.29657(10) 0.50042(8) 0.07496(7) 0.00978(19) Uani 1 1 d
Ge3 Ge 0.72508(11) 0.25026(7) 0.17958(7) 0.0105(2) Uani 1 1 d
Ge4 Ge 0.27264(11) 0.25196(7) 0.31628(7) 0.0099(2) Uani 1 1 d
Co1 Co 0.13811(15) 0.61931(10) 0.15672(10) 0.0152(3) Uani 1 1 d
Co2 Co 0.13492(14) 0.12166(10) 0.41428(10) 0.0145(3) Uani 1 1 d

loop_
_atom_site_aniso_label
_atom_site_aniso_U_11
_atom_site_aniso_U_22
_atom_site_aniso_U_33
_atom_site_aniso_U_23
_atom_site_aniso_U_13
_atom_site_aniso_U_12
Ce1 0.0102(3) 0.0135(3) 0.0117(2) 0.00080(19) 0.00343(19) -0.0002(2)
Ce2 0.0103(3) 0.0106(3) 0.0098(2) 0.00034(18) 0.00366(19) -0.00010(19)
Ce3 0.0103(3) 0.0131(3) 0.0124(2) -0.0008(2) 0.00364(19) 0.0001(2)
Ce4 0.0092(3) 0.0083(2) 0.0084(2) 0.00004(18) 0.00304(18) -0.00008(19)
Ce5 0.0095(3) 0.0094(3) 0.0084(2) 0.00017(18) 0.00329(19) -0.00036(18)
Ce6 0.0099(3) 0.0090(3) 0.0082(2) -0.00044(18) 0.00306(19) 0.00008(18)
Ce7 0.0109(3) 0.0091(2) 0.0093(2) 0.00008(18) 0.00392(19) -0.0004(2)
Ge1 0.0115(5) 0.0095(5) 0.0091(4) -0.0001(4) 0.0037(4) -0.0002(4)
Ge2 0.0101(5) 0.0103(5) 0.0093(4) -0.0009(4) 0.0036(3) 0.0002(4)
Ge3 0.0118(5) 0.0106(5) 0.0085(4) 0.0005(3) 0.0028(4) 0.0014(4)
Ge4 0.0110(5) 0.0096(5) 0.0103(4) 0.0000(3) 0.0051(4) -0.0006(4)
Co1 0.0180(7) 0.0143(7) 0.0143(6) -0.0045(5) 0.0069(5) 0.0000(5)
Co2 0.0166(7) 0.0137(6) 0.0134(6) 0.0036(5) 0.0052(5) 0.0005(5)

loop_
_atom_type_symbol
_atom_type_description
_atom_type_scat_dispersion_real
_atom_type_scat_dispersion_imag
_atom_type_scat_source
Co Co 0.3494 0.9721 'International Tables Vol C Tables 4.2.6.8 and 6.1.1.4'
Ge Ge 0.1547 1.8001 'International Tables Vol C Tables 4.2.6.8 and 6.1.1.4'
Ce Ce -0.2486 2.6331 'International Tables Vol C Tables 4.2.6.8 and 6.1.1.4'

loop_
_geom_angle_atom_site_label_1
_geom_angle_atom_site_label_2
_geom_angle_atom_site_label_3
_geom_angle
_geom_angle_site_symmetry_1
_geom_angle_site_symmetry_3
Co1 Ce1 Co2 47.99(4) . 2
Co1 Ce1 Ge3 50.11(3) . 2_655
Co2 Ce1 Ge3 89.03(3) 2 2_655
Co1 Ce1 Ge4 89.80(3) . 2
Co2 Ce1 Ge4 50.28(3) 2 2
Ge3 Ce1 Ge4 101.53(3) 2_655 2
Co1 Ce1 Ge1 106.02(3) . 4_566
Co2 Ce1 Ge1 145.49(3) 2 4_566
Ge3 Ce1 Ge1 85.79(3) 2_655 4_566
Ge4 Ce1 Ge1 163.55(3) 2 4_566
Co1 Ce1 Ge1 145.24(3) . 2
Co2 Ce1 Ge1 106.25(3) 2 2
Ge3 Ce1 Ge1 164.02(3) 2_655 2
Ge4 Ce1 Ge1 85.31(3) 2 2
Ge1 Ce1 Ge1 84.13(3) 4_566 2
Co1 Ce1 Ce3 154.68(3) . 3_566
Co2 Ce1 Ce3 154.02(3) 2 3_566
Ge3 Ce1 Ce3 105.91(2) 2_655 3_566
Ge4 Ce1 Ce3 104.98(2) 2 3_566
Ge1 Ce1 Ce3 58.647(19) 4_566 3_566
Ge1 Ce1 Ce3 58.167(19) 2 3_566
Co1 Ce1 Ce3 98.19(3) . .
Co2 Ce1 Ce3 98.54(3) 2 .
Ge3 Ce1 Ce3 125.10(2) 2_655 .
Ge4 Ce1 Ce3 124.80(2) 2 .
Ge1 Ce1 Ce3 58.42(2) 4_566 .
Ge1 Ce1 Ce3 58.33(2) 2 .
Ce3 Ce1 Ce3 90.186(15) 3_566 .
Co1 Ce1 Ce2 100.63(3) . 2
Co2 Ce1 Ce2 99.62(3) 2 2
Ge3 Ce1 Ce2 64.26(2) 2_655 2
Ge4 Ce1 Ce2 62.94(2) 2 2
Ge1 Ce1 Ce2 108.59(2) 4_566 2
Ge1 Ce1 Ce2 107.52(2) 2 2
Ce3 Ce1 Ce2 69.555(15) 3_566 2
Ce3 Ce1 Ce2 159.727(19) . 2
Co1 Ce1 Ce4 94.82(3) . 1_455
Co2 Ce1 Ce4 52.01(3) 2 1_455
Ge3 Ce1 Ce4 141.03(2) 2_655 1_455
Ge4 Ce1 Ce4 56.06(2) 2 1_455
Ge1 Ce1 Ce4 125.12(2) 4_566 1_455
Ge1 Ce1 Ce4 54.439(19) 2 1_455
Ce3 Ce1 Ce4 110.480(18) 3_566 1_455
Ce3 Ce1 Ce4 68.835(15) . 1_455
Ce2 Ce1 Ce4 116.662(18) 2 1_455
Co1 Ce1 Ce7 51.86(3) . .
Co2 Ce1 Ce7 95.38(3) 2 .
Ge3 Ce1 Ce7 55.42(2) 2_655 .
Ge4 Ce1 Ce7 141.64(2) 2 .
Ge1 Ce1 Ce7 54.248(19) 4_566 .
Ge1 Ce1 Ce7 125.69(2) 2 .
Ce3 Ce1 Ce7 110.591(18) 3_566 .
Ce3 Ce1 Ce7 69.714(15) . .
Ce2 Ce1 Ce7 117.220(17) 2 .
Ce4 Ce1 Ce7 120.332(17) 1_455 .
Co1 Ce1 Ce3 49.60(3) . 2
Co2 Ce1 Ce3 48.75(3) 2 2
Ge3 Ce1 Ce3 51.87(2) 2_655 2
Ge4 Ce1 Ce3 51.51(2) 2 2
Ge1 Ce1 Ce3 137.66(2) 4_566 2
Ge1 Ce1 Ce3 136.82(2) 2 2
Ce3 Ce1 Ce3 126.337(15) 3_566 2
Ce3 Ce1 Ce3 143.470(16) . 2
Ce2 Ce1 Ce3 56.782(13) 2 2
Ce4 Ce1 Ce3 94.171(16) 1_455 2
Ce7 Ce1 Ce3 94.581(15) . 2
Co2 Ce2 Co1 89.66(4) 4_565 .
Co2 Ce2 Co2 107.52(3) 4_565 2
Co1 Ce2 Co2 47.24(4) . 2
Co2 Ce2 Co1 47.31(3) 4_565 3_565
Co1 Ce2 Co1 107.80(3) . 3_565
Co2 Ce2 Co1 88.26(3) 2 3_565
Co2 Ce2 Ge2 49.06(3) 4_565 .
Co1 Ce2 Ge2 48.42(3) . .
Co2 Ce2 Ge2 89.64(3) 2 .
Co1 Ce2 Ge2 90.29(3) 3_565 .
Co2 Ce2 Ge2 89.88(3) 4_565 3_565
Co1 Ce2 Ge2 90.38(3) . 3_565
Co2 Ce2 Ge2 48.49(3) 2 3_565
Co1 Ce2 Ge2 47.93(3) 3_565 3_565
Ge2 Ce2 Ge2 111.76(2) . 3_565
Co2 Ce2 Ge4 99.27(3) 4_565 .
Co1 Ce2 Ge4 98.79(3) . .
Co2 Ce2 Ge4 134.92(3) 2 .
Co1 Ce2 Ge4 135.42(3) 3_565 .
Ge2 Ce2 Ge4 81.21(3) . .
Ge2 Ce2 Ge4 167.04(3) 3_565 .
Co2 Ce2 Ce1 96.34(3) 4_565 2_545
Co1 Ce2 Ce1 151.59(3) . 2_545
Co2 Ce2 Ce1 151.04(3) 2 2_545
Co1 Ce2 Ce1 96.44(3) 3_565 2_545
Ge2 Ce2 Ce1 118.80(2) . 2_545
Ge2 Ce2 Ce1 117.29(2) 3_565 2_545
Ge4 Ce2 Ce1 52.861(18) . 2_545
Co2 Ce2 Ce3 151.83(3) 4_565 .
Co1 Ce2 Ce3 96.03(3) . .
Co2 Ce2 Ce3 96.36(3) 2 .
Co1 Ce2 Ce3 150.98(3) 3_565 .
Ge2 Ce2 Ce3 118.28(2) . .
Ge2 Ce2 Ce3 117.56(2) 3_565 .
Ge4 Ce2 Ce3 52.615(18) . .
Ce1 Ce2 Ce3 66.468(15) 2_545 .
Co2 Ce2 Ce2 54.31(3) 4_565 3_565
Co1 Ce2 Ce2 54.33(3) . 3_565
Co2 Ce2 Ce2 53.21(3) 2 3_565
Co1 Ce2 Ce2 53.47(3) 3_565 3_565
Ge2 Ce2 Ce2 56.24(2) . 3_565
Ge2 Ce2 Ce2 55.51(2) 3_565 3_565
Ge4 Ce2 Ce2 137.45(3) . 3_565
Ce1 Ce2 Ce2 146.92(2) 2_545 3_565
Ce3 Ce2 Ce2 146.58(2) . 3_565
Co2 Ce2 Ge3 134.28(3) 4_565 1_455
Co1 Ce2 Ge3 134.52(3) . 1_455
Co2 Ce2 Ge3 98.94(3) 2 1_455
Co1 Ce2 Ge3 98.55(3) 3_565 1_455
Ge2 Ce2 Ge3 167.82(3) . 1_455
Ge2 Ce2 Ge3 80.42(2) 3_565 1_455
Ge4 Ce2 Ge3 86.61(2) . 1_455
Ce1 Ce2 Ge3 52.116(18) 2_545 1_455
Ce3 Ce2 Ge3 52.434(18) . 1_455
Ce2 Ce2 Ge3 135.94(3) 3_565 1_455
Co2 Ce2 Ce4 142.13(3) 4_565 1_455
Co1 Ce2 Ce4 89.66(3) . 1_455
Co2 Ce2 Ce4 49.10(3) 2 1_455
Co1 Ce2 Ce4 97.43(3) 3_565 1_455
Ge2 Ce2 Ce4 137.39(2) . 1_455
Ge2 Ce2 Ce4 52.264(19) 3_565 1_455
Ge4 Ce2 Ce4 118.23(2) . 1_455
Ce1 Ce2 Ce4 101.942(16) 2_545 1_455
Ce3 Ce2 Ce4 65.695(14) . 1_455
Ce2 Ce2 Ce4 96.05(2) 3_565 1_455
Ge3 Ce2 Ce4 49.915(18) 1_455 1_455
Co2 Ce3 Co1 48.01(4) . 2_545
Co2 Ce3 Ge4 50.68(3) . .
Co1 Ce3 Ge4 89.46(3) 2_545 .
Co2 Ce3 Ge3 89.30(3) . 1_455
Co1 Ce3 Ge3 49.68(3) 2_545 1_455
Ge4 Ce3 Ge3 101.41(3) . 1_455
Co2 Ce3 Ge1 106.26(3) . 4_566
Co1 Ce3 Ge1 145.82(3) 2_545 4_566
Ge4 Ce3 Ge1 85.68(3) . 4_566
Ge3 Ce3 Ge1 163.82(3) 1_455 4_566
Co2 Ce3 Ge1 145.06(3) . 2
Co1 Ce3 Ge1 106.19(3) 2_545 2
Ge4 Ce3 Ge1 163.61(3) . 2
Ge3 Ce3 Ge1 85.69(3) 1_455 2
Ge1 Ce3 Ge1 83.94(3) 4_566 2
Co2 Ce3 Ce1 98.42(3) . 3_566
Co1 Ce3 Ce1 98.66(3) 2_545 3_566
Ge4 Ce3 Ce1 125.60(2) . 3_566
Ge3 Ce3 Ce1 124.54(2) 1_455 3_566
Ge1 Ce3 Ce1 58.602(19) 4_566 3_566
Ge1 Ce3 Ce1 57.879(19) 2 3_566
Co2 Ce3 Ce1 154.38(3) . .
Co1 Ce3 Ce1 154.42(3) 2_545 .
Ge4 Ce3 Ce1 105.18(2) . .
Ge3 Ce3 Ce1 105.96(2) 1_455 .
Ge1 Ce3 Ce1 57.94(2) 4_566 .
Ge1 Ce3 Ce1 58.48(2) 2 .
Ce1 Ce3 Ce1 89.814(15) 3_566 .
Co2 Ce3 Ce2 100.27(3) . .
Co1 Ce3 Ce2 99.96(3) 2_545 .
Ge4 Ce3 Ce2 63.04(2) . .
Ge3 Ce3 Ce2 64.08(2) 1_455 .
Ge1 Ce3 Ce2 107.73(2) 4_566 .
Ge1 Ce3 Ce2 108.37(2) 2 .
Ce1 Ce3 Ce2 159.56(2) 3_566 .
Ce1 Ce3 Ce2 69.745(15) . .
Co2 Ce3 Ce5 52.06(3) . 4_566
Co1 Ce3 Ce5 95.55(3) 2_545 4_566
Ge4 Ce3 Ce5 55.94(2) . 4_566
Ge3 Ce3 Ce5 141.35(2) 1_455 4_566
Ge1 Ce3 Ce5 54.311(19) 4_566 4_566
Ge1 Ce3 Ce5 125.27(2) 2 4_566
Ce1 Ce3 Ce5 69.722(15) 3_566 4_566
Ce1 Ce3 Ce5 110.020(17) . 4_566
Ce2 Ce3 Ce5 116.497(18) . 4_566
Co2 Ce3 Ce6 94.93(3) . 1_455
Co1 Ce3 Ce6 52.00(3) 2_545 1_455
Ge4 Ce3 Ce6 141.46(2) . 1_455
Ge3 Ce3 Ce6 55.57(2) 1_455 1_455
Ge1 Ce3 Ce6 125.42(2) 4_566 1_455
Ge1 Ce3 Ce6 54.343(19) 2 1_455
Ce1 Ce3 Ce6 69.034(15) 3_566 1_455
Ce1 Ce3 Ce6 110.648(17) . 1_455
Ce2 Ce3 Ce6 117.219(18) . 1_455
Ce5 Ce3 Ce6 120.584(17) 4_566 1_455
Co2 Ce3 Ce1 49.52(2) . 2_545
Co1 Ce3 Ce1 48.88(3) 2_545 2_545
Ge4 Ce3 Ce1 51.81(2) . 2_545
Ge3 Ce3 Ce1 51.44(2) 1_455 2_545
Ge1 Ce3 Ce1 137.49(2) 4_566 2_545
Ge1 Ce3 Ce1 137.14(2) 2 2_545
Ce1 Ce3 Ce1 143.690(16) 3_566 2_545
Ce1 Ce3 Ce1 126.494(14) . 2_545
Ce2 Ce3 Ce1 56.749(14) . 2_545
Ce5 Ce3 Ce1 94.654(16) 4_566 2_545
Ce6 Ce3 Ce1 94.224(16) 1_455 2_545
Co2 Ce4 Ge2 130.54(3) 2_655 .
Co2 Ce4 Ge3 110.21(3) 2_655 .
Ge2 Ce4 Ge3 103.44(3) . .
Co2 Ce4 Ge2 49.05(3) 2_655 3_665
Ge2 Ce4 Ge2 99.26(3) . 3_665
Ge3 Ce4 Ge2 87.34(3) . 3_665
Co2 Ce4 Ge1 109.76(3) 2_655 2_655
Ge2 Ce4 Ge1 106.83(3) . 2_655
Ge3 Ce4 Ge1 87.49(3) . 2_655
Ge2 Ce4 Ge1 153.89(3) 3_665 2_655
Co2 Ce4 Ge4 49.53(3) 2_655 2_655
Ge2 Ce4 Ge4 102.57(3) . 2_655
Ge3 Ce4 Ge4 153.98(3) . 2_655
Ge2 Ce4 Ge4 87.57(3) 3_665 2_655
Ge1 Ce4 Ge4 85.95(3) 2_655 2_655
Co2 Ce4 Ce1 52.37(3) 2_655 1_655
Ge2 Ce4 Ce1 149.52(2) . 1_655
Ge3 Ce4 Ce1 101.85(2) . 1_655
Ge2 Ce4 Ce1 98.63(2) 3_665 1_655
Ge1 Ce4 Ce1 57.59(2) 2_655 1_655
Ge4 Ce4 Ce1 53.86(2) 2_655 1_655
Co2 Ce4 Ce2 50.44(3) 2_655 1_655
Ge2 Ce4 Ce2 144.77(2) . 1_655
Ge3 Ce4 Ce2 59.86(2) . 1_655
Ge2 Ce4 Ce2 52.59(2) 3_665 1_655
Ge1 Ce4 Ce2 103.29(2) 2_655 1_655
Ge4 Ce4 Ce2 97.33(2) 2_655 1_655
Ce1 Ce4 Ce2 64.429(14) 1_655 1_655
Co2 Ce4 Ce7 147.19(3) 2_655 .
Ge2 Ce4 Ce7 51.877(19) . .
Ge3 Ce4 Ce7 98.65(2) . .
Ge2 Ce4 Ce7 151.14(2) 3_665 .
Ge1 Ce4 Ce7 54.96(2) 2_655 .
Ge4 Ce4 Ce7 98.07(2) 2_655 .
Ce1 Ce4 Ce7 107.572(16) 1_655 .
Ce2 Ce4 Ce7 152.086(17) 1_655 .
Co2 Ce4 Ce5 144.25(3) 2_655 .
Ge2 Ce4 Ce5 51.65(2) . .
Ge3 Ce4 Ce5 51.80(2) . .
Ge2 Ce4 Ce5 96.11(2) 3_665 .
Ge1 Ce4 Ce5 100.67(2) 2_655 .
Ge4 Ce4 Ce5 154.21(2) 2_655 .
Ce1 Ce4 Ce5 149.059(18) 1_655 .
Ce2 Ce4 Ce5 105.181(16) 1_655 .
Ce7 Ce4 Ce5 67.138(13) . .
Co2 Ce4 Ce6 90.08(3) 2_655 2_655
Ge2 Ce4 Ce6 51.01(2) . 2_655
Ge3 Ce4 Ce6 154.42(3) . 2_655
Ge2 Ce4 Ce6 95.13(2) 3_665 2_655
Ge1 Ce4 Ce6 100.49(2) 2_655 2_655
Ge4 Ce4 Ce6 51.56(2) 2_655 2_655
Ce1 Ce4 Ce6 102.929(16) 1_655 2_655
Ce2 Ce4 Ce6 138.941(16) 1_655 2_655
Ce7 Ce4 Ce6 67.745(13) . 2_655
Ce5 Ce4 Ce6 102.658(16) . 2_655
Co2 Ce4 Ce3 87.66(3) 2_655 1_655
Ge2 Ce4 Ce3 141.57(2) . 1_655
Ge3 Ce4 Ce3 49.98(2) . 1_655
Ge2 Ce4 Ce3 105.45(2) 3_665 1_655
Ge1 Ce4 Ce3 53.11(2) 2_655 1_655
Ge4 Ce4 Ce3 107.39(2) 2_655 1_655
Ce1 Ce4 Ce3 53.591(13) 1_655 1_655
Ce2 Ce4 Ce3 53.190(12) 1_655 1_655
Ce7 Ce4 Ce3 99.823(15) . 1_655
Ce5 Ce4 Ce3 96.246(15) . 1_655
Ce6 Ce4 Ce3 150.333(16) 2_655 1_655
Co2 Ce5 Ge4 107.64(3) 4_565 .
Co2 Ce5 Ge2 48.73(3) 4_565 .
Ge4 Ce5 Ge2 86.38(2) . .
Co2 Ce5 Ge1 107.95(3) 4_565 .
Ge4 Ce5 Ge1 86.99(3) . .
Ge2 Ce5 Ge1 151.58(3) . .
Co2 Ce5 Ge3 131.17(3) 4_565 .
Ge4 Ce5 Ge3 105.42(3) . .
Ge2 Ce5 Ge3 99.72(3) . .
Ge1 Ce5 Ge3 108.69(3) . .
Co2 Ce5 Ge4 49.33(3) 4_565 4_565
Ge4 Ce5 Ge4 151.22(4) . 4_565
Ge2 Ce5 Ge4 87.05(2) . 4_565
Ge1 Ce5 Ge4 85.59(2) . 4_565
Ge3 Ce5 Ge4 103.29(3) . 4_565
Co2 Ce5 Ce3 51.20(3) 4_565 4_565
Ge4 Ce5 Ce3 100.02(2) . 4_565
Ge2 Ce5 Ce3 97.28(2) . 4_565
Ge1 Ce5 Ce3 56.87(2) . 4_565
Ge3 Ce5 Ce3 150.10(2) . 4_565
Ge4 Ce5 Ce3 53.20(2) 4_565 4_565
Co2 Ce5 Ce7 146.54(3) 4_565 2_645
Ge4 Ce5 Ce7 100.84(2) . 2_645
Ge2 Ce5 Ce7 152.57(2) . 2_645
Ge1 Ce5 Ce7 55.81(2) . 2_645
Ge3 Ce5 Ce7 52.873(19) . 2_645
Ge4 Ce5 Ce7 97.82(2) 4_565 2_645
Ce3 Ce5 Ce7 107.276(16) 4_565 2_645
Co2 Ce5 Ce2 49.25(2) 4_565 .
Ge4 Ce5 Ce2 58.43(2) . .
Ge2 Ce5 Ce2 51.699(19) . .
Ge1 Ce5 Ce2 101.94(2) . .
Ge3 Ce5 Ce2 144.66(2) . .
Ge4 Ce5 Ce2 96.12(2) 4_565 .
Ce3 Ce5 Ce2 63.659(14) 4_565 .
Ce7 Ce5 Ce2 152.425(17) 2_645 .
Co2 Ce5 Ce6 143.12(3) 4_565 .
Ge4 Ce5 Ce6 52.87(2) . .
Ge2 Ce5 Ce6 95.61(2) . .
Ge1 Ce5 Ce6 102.23(2) . .
Ge3 Ce5 Ce6 52.562(19) . .
Ge4 Ce5 Ce6 155.83(3) 4_565 .
Ce3 Ce5 Ce6 149.027(17) 4_565 .
Ce7 Ce5 Ce6 69.360(13) 2_645 .
Ce2 Ce5 Ce6 104.379(15) . .
Co2 Ce5 Ce6 91.23(3) 4_565 4_565
Ge4 Ce5 Ce6 156.39(3) . 4_565
Ge2 Ce5 Ce6 96.18(2) . 4_565
Ge1 Ce5 Ce6 100.85(2) . 4_565
Ge3 Ce5 Ce6 50.980(18) . 4_565
Ge4 Ce5 Ce6 52.32(2) 4_565 4_565
Ce3 Ce5 Ce6 102.911(15) 4_565 4_565
Ce7 Ce5 Ce6 66.958(13) 2_645 4_565
Ce2 Ce5 Ce6 138.948(16) . 4_565
Ce6 Ce5 Ce6 103.542(17) . 4_565
Co2 Ce5 Ce4 89.85(3) 4_565 .
Ge4 Ce5 Ce4 98.19(2) . .
Ge2 Ce5 Ce4 49.306(19) . .
Ge1 Ce5 Ce4 159.10(2) . .
Ge3 Ce5 Ce4 50.418(19) . .
Ge4 Ce5 Ce4 98.59(2) 4_565 .
Ce3 Ce5 Ce4 140.466(17) 4_565 .
Ce7 Ce5 Ce4 103.291(17) 2_645 .
Ce2 Ce5 Ce4 97.976(15) . .
Ce6 Ce5 Ce4 66.326(13) . .
Ce6 Ce5 Ce4 67.051(13) 4_565 .
Co1 Ce6 Ge3 109.06(3) 2_645 4_566
Co1 Ce6 Ge2 48.29(3) 2_645 2_645
Ge3 Ce6 Ge2 87.32(3) 4_566 2_645
Co1 Ce6 Ge1 108.36(3) 2_645 2_655
Ge3 Ce6 Ge1 86.48(2) 4_566 2_655
Ge2 Ce6 Ge1 151.43(3) 2_645 2_655
Co1 Ce6 Ge3 48.75(3) 2_645 .
Ge3 Ce6 Ge3 151.80(4) 4_566 .
Ge2 Ce6 Ge3 86.53(2) 2_645 .
Ge1 Ce6 Ge3 85.88(2) 2_655 .
Co1 Ce6 Ge4 131.05(3) 2_645 .
Ge3 Ce6 Ge4 104.79(3) 4_566 .
Ge2 Ce6 Ge4 100.55(3) 2_645 .
Ge1 Ce6 Ge4 108.00(3) 2_655 .
Ge3 Ce6 Ge4 103.40(3) . .
Co1 Ce6 Ce3 51.72(3) 2_645 1_655
Ge3 Ce6 Ce3 100.30(2) 4_566 1_655
Ge2 Ce6 Ce3 97.12(2) 2_645 1_655
Ge1 Ce6 Ce3 56.80(2) 2_655 1_655
Ge3 Ce6 Ce3 53.36(2) . 1_655
Ge4 Ce6 Ce3 149.80(2) . 1_655
Co1 Ce6 Ce7 147.66(3) 2_645 .
Ge3 Ce6 Ce7 98.66(2) 4_566 .
Ge2 Ce6 Ce7 152.52(2) 2_645 .
Ge1 Ce6 Ce7 56.05(2) 2_655 .
Ge3 Ce6 Ce7 99.43(2) . .
Ge4 Ce6 Ce7 51.971(19) . .
Ce3 Ce6 Ce7 108.008(16) 1_655 .
Co1 Ce6 Ce2 49.85(2) 2_645 4_666
Ge3 Ce6 Ce2 59.28(2) 4_566 4_666
Ge2 Ce6 Ce2 52.038(19) 2_645 4_666
Ge1 Ce6 Ce2 101.51(2) 2_655 4_666
Ge3 Ce6 Ce2 95.87(2) . 4_666
Ge4 Ce6 Ce2 145.59(2) . 4_666
Ce3 Ce6 Ce2 63.306(14) 1_655 4_666
Ce7 Ce6 Ce2 151.399(17) . 4_666
Co1 Ce6 Ce5 90.02(3) 2_645 .
Ge3 Ce6 Ce5 155.89(3) 4_566 .
Ge2 Ce6 Ce5 95.20(2) 2_645 .
Ge1 Ce6 Ce5 101.73(2) 2_655 .
Ge3 Ce6 Ce5 52.24(2) . .
Ge4 Ce6 Ce5 51.156(19) . .
Ce3 Ce6 Ce5 103.155(16) 1_655 .
Ce7 Ce6 Ce5 68.799(13) . .
Ce2 Ce6 Ce5 138.385(16) 4_666 .
Co1 Ce6 Ce5 144.32(3) 2_645 4_566
Ge3 Ce6 Ce5 52.40(2) 4_566 4_566
Ge2 Ce6 Ce5 97.10(2) 2_645 4_566
Ge1 Ce6 Ce5 101.04(2) 2_655 4_566
Ge3 Ce6 Ce5 155.79(3) . 4_566
Ge4 Ce6 Ce5 52.396(18) . 4_566
Ce3 Ce6 Ce5 148.338(17) 1_655 4_566
Ce7 Ce6 Ce5 66.998(13) . 4_566
Ce2 Ce6 Ce5 105.250(15) 4_666 4_566
Ce5 Ce6 Ce5 103.547(17) . 4_566
Co1 Ce6 Ce4 88.81(3) 2_645 2_645
Ge3 Ce6 Ce4 98.83(2) 4_566 2_645
Ge2 Ce6 Ce4 49.136(19) 2_645 2_645
Ge1 Ce6 Ce4 159.41(2) 2_655 2_645
Ge3 Ce6 Ce4 97.81(2) . 2_645
Ge4 Ce6 Ce4 51.417(18) . 2_645
Ce3 Ce6 Ce4 139.981(17) 1_655 2_645
Ce7 Ce6 Ce4 103.383(17) . 2_645
Ce2 Ce6 Ce4 98.262(15) 4_666 2_645
Ce5 Ce6 Ce4 66.055(13) . 2_645
Ce5 Ce6 Ce4 67.923(13) 4_566 2_645
Co1 Ce7 Ge4 106.87(3) . .
Co1 Ce7 Ge2 48.14(3) . .
Ge4 Ce7 Ge2 86.27(3) . .
Co1 Ce7 Ge1 106.89(3) . 4_566
Ge4 Ce7 Ge1 86.59(3) . 4_566
Ge2 Ce7 Ge1 149.85(3) . 4_566
Co1 Ce7 Ge3 48.79(3) . 2_655
Ge4 Ce7 Ge3 149.83(3) . 2_655
Ge2 Ce7 Ge3 86.28(3) . 2_655
Ge1 Ce7 Ge3 85.33(3) 4_566 2_655
Co1 Ce7 Ge1 131.71(3) . 2_655
Ge4 Ce7 Ge1 105.75(3) . 2_655
Ge2 Ce7 Ge1 100.45(3) . 2_655
Ge1 Ce7 Ge1 109.68(2) 4_566 2_655
Ge3 Ce7 Ge1 104.35(3) 2_655 2_655
Co1 Ce7 Ce1 50.88(3) . .
Ge4 Ce7 Ce1 99.13(2) . .
Ge2 Ce7 Ce1 96.32(2) . .
Ge1 Ce7 Ce1 56.10(2) 4_566 .
Ge3 Ce7 Ce1 52.83(2) 2_655 .
Ge1 Ce7 Ce1 150.70(2) 2_655 .
Co1 Ce7 Ce7 146.87(3) . 3_666
Ge4 Ce7 Ce7 101.01(2) . 3_666
Ge2 Ce7 Ce7 153.27(3) . 3_666
Ge1 Ce7 Ce7 56.84(2) 4_566 3_666
Ge3 Ce7 Ce7 98.72(2) 2_655 3_666
Ge1 Ce7 Ce7 52.840(19) 2_655 3_666
Ce1 Ce7 Ce7 107.66(2) . 3_666
Co1 Ce7 Ce6 143.67(3) . .
Ge4 Ce7 Ce6 53.51(2) . .
Ge2 Ce7 Ce6 96.81(2) . .
Ge1 Ce7 Ce6 102.28(2) 4_566 .
Ge3 Ce7 Ce6 156.60(3) 2_655 .
Ge1 Ce7 Ce6 52.258(19) 2_655 .
Ce1 Ce7 Ce6 148.530(18) . .
Ce7 Ce7 Ce6 68.638(16) 3_666 .
Co1 Ce7 Ce5 90.66(3) . 2_655
Ge4 Ce7 Ce5 157.41(3) . 2_655
Ge2 Ce7 Ce5 95.52(2) . 2_655
Ge1 Ce7 Ce5 102.14(2) 4_566 2_655
Ge3 Ce7 Ce5 52.61(2) 2_655 2_655
Ge1 Ce7 Ce5 51.746(19) 2_655 2_655
Ce1 Ce7 Ce5 103.031(16) . 2_655
Ce7 Ce7 Ce5 68.129(16) 3_666 2_655
Ce6 Ce7 Ce5 104.003(16) . 2_655
Co1 Ce7 Ce2 49.00(3) . .
Ge4 Ce7 Ce2 57.89(2) . .
Ge2 Ce7 Ce2 51.26(2) . .
Ge1 Ce7 Ce2 100.84(2) 4_566 .
Ge3 Ce7 Ce2 95.30(2) 2_655 .
Ge1 Ce7 Ce2 144.65(2) 2_655 .
Ce1 Ce7 Ce2 63.190(14) . .
Ce7 Ce7 Ce2 152.18(2) 3_666 .
Ce6 Ce7 Ce2 104.743(16) . .
Ce5 Ce7 Ce2 138.052(17) 2_655 .
Co1 Ce7 Ce4 89.67(3) . .
Ge4 Ce7 Ce4 98.50(2) . .
Ge2 Ce7 Ce4 49.575(19) . .
Ge1 Ce7 Ce4 160.56(2) 4_566 .
Ge3 Ce7 Ce4 98.73(2) 2_655 .
Ge1 Ce7 Ce4 50.881(18) 2_655 .
Ce1 Ce7 Ce4 140.040(17) . .
Ce7 Ce7 Ce4 103.72(2) 3_666 .
Ce6 Ce7 Ce4 67.098(13) . .
Ce5 Ce7 Ce4 66.770(13) 2_655 .
Ce2 Ce7 Ce4 97.707(15) . .
Ce4 Ge1 Ce5 84.95(2) 2_645 .
Ce4 Ge1 Ce7 144.47(3) 2_645 4_565
Ce5 Ge1 Ce7 84.29(2) . 4_565
Ce4 Ge1 Ce6 84.83(2) 2_645 2_645
Ce5 Ge1 Ce6 144.13(3) . 2_645
Ce7 Ge1 Ce6 84.37(2) 4_565 2_645
Ce4 Ge1 Ce1 139.62(3) 2_645 4_565
Ce5 Ge1 Ce1 129.13(3) . 4_565
Ce7 Ge1 Ce1 69.65(2) 4_565 4_565
Ce6 Ge1 Ce1 77.34(2) 2_645 4_565
Ce4 Ge1 Ce3 128.12(3) 2_645 4_565
Ce5 Ge1 Ce3 68.82(2) . 4_565
Ce7 Ge1 Ce3 78.24(2) 4_565 4_565
Ce6 Ge1 Ce3 140.71(3) 2_645 4_565
Ce1 Ge1 Ce3 63.64(2) 4_565 4_565
Ce4 Ge1 Ce3 76.36(2) 2_645 2_545
Ce5 Ge1 Ce3 140.52(3) . 2_545
Ce7 Ge1 Ce3 129.67(3) 4_565 2_545
Ce6 Ge1 Ce3 68.86(2) 2_645 2_545
Ce1 Ge1 Ce3 63.47(2) 4_565 2_545
Ce3 Ge1 Ce3 96.06(3) 4_565 2_545
Ce4 Ge1 Ce1 67.97(2) 2_645 2_545
Ce5 Ge1 Ce1 77.65(2) . 2_545
Ce7 Ge1 Ce1 141.14(3) 4_565 2_545
Ce6 Ge1 Ce1 128.84(3) 2_645 2_545
Ce1 Ge1 Ce1 95.87(3) 4_565 2_545
Ce3 Ge1 Ce1 63.23(2) 4_565 2_545
Ce3 Ge1 Ce1 63.18(2) 2_545 2_545
Ce4 Ge1 Ce7 74.15(2) 2_645 2_645
Ce5 Ge1 Ce7 72.44(2) . 2_645
Ce7 Ge1 Ce7 70.31(2) 4_565 2_645
Ce6 Ge1 Ce7 71.69(2) 2_645 2_645
Ce1 Ge1 Ce7 130.98(3) 4_565 2_645
Ce3 Ge1 Ce7 131.78(3) 4_565 2_645
Ce3 Ge1 Ce7 132.15(3) 2_545 2_645
Ce1 Ge1 Ce7 133.15(3) 2_545 2_645
Co1 Ge2 Co2 112.27(5) . 4_565
Co1 Ge2 Ce4 123.94(4) . .
Co2 Ge2 Ce4 123.77(4) 4_565 .
Co1 Ge2 Ce2 62.58(4) . .
Co2 Ge2 Ce2 62.01(3) 4_565 .
Ce4 Ge2 Ce2 145.27(3) . .
Co1 Ge2 Ce4 132.42(4) . 3_665
Co2 Ge2 Ce4 61.39(3) 4_565 3_665
Ce4 Ge2 Ce4 80.74(3) . 3_665
Ce2 Ge2 Ce4 121.82(3) . 3_665
Co1 Ge2 Ce6 62.34(4) . 2_655
Co2 Ge2 Ce6 132.78(4) 4_565 2_655
Ce4 Ge2 Ce6 79.85(3) . 2_655
Ce2 Ge2 Ce6 123.37(3) . 2_655
Ce4 Ge2 Ce6 87.51(3) 3_665 2_655
Co1 Ge2 Ce2 62.95(3) . 3_565
Co2 Ge2 Ce2 62.59(4) 4_565 3_565
Ce4 Ge2 Ce2 146.49(3) . 3_565
Ce2 Ge2 Ce2 68.24(2) . 3_565
Ce4 Ge2 Ce2 75.15(2) 3_665 3_565
Ce6 Ge2 Ce2 76.22(2) 2_655 3_565
Co1 Ge2 Ce7 62.00(3) . .
Co2 Ge2 Ce7 132.42(4) 4_565 .
Ce4 Ge2 Ce7 78.55(2) . .
Ce2 Ge2 Ce7 76.75(2) . .
Ce4 Ge2 Ce7 159.29(4) 3_665 .
Ce6 Ge2 Ce7 88.87(3) 2_655 .
Ce2 Ge2 Ce7 123.60(3) 3_565 .
Co1 Ge2 Ce5 132.17(5) . .
Co2 Ge2 Ce5 61.43(4) 4_565 .
Ce4 Ge2 Ce5 79.05(3) . .
Ce2 Ge2 Ce5 75.80(2) . .
Ce4 Ge2 Ce5 88.72(3) 3_665 .
Ce6 Ge2 Ce5 158.90(4) 2_655 .
Ce2 Ge2 Ce5 122.67(3) 3_565 .
Ce7 Ge2 Ce5 87.35(3) . .
Co1 Ge3 Ce1 61.67(4) 2_645 2_645
Co1 Ge3 Ce3 62.15(4) 2_645 1_655
Ce1 Ge3 Ce3 76.69(3) 2_645 1_655
Co1 Ge3 Ce6 135.25(4) 2_645 4_565
Ce1 Ge3 Ce6 80.97(3) 2_645 4_565
Ce3 Ge3 Ce6 134.60(3) 1_655 4_565
Co1 Ge3 Ce4 135.12(4) 2_645 .
Ce1 Ge3 Ce4 133.67(3) 2_645 .
Ce3 Ge3 Ce4 79.78(2) 1_655 .
Ce6 Ge3 Ce4 88.22(3) 4_565 .
Co1 Ge3 Ce5 116.85(4) 2_645 .
Ce1 Ge3 Ce5 140.60(3) 2_645 .
Ce3 Ge3 Ce5 140.52(3) 1_655 .
Ce6 Ge3 Ce5 76.62(3) 4_565 .
Ce4 Ge3 Ce5 77.78(2) . .
Co1 Ge3 Ce7 61.04(3) 2_645 2_645
Ce1 Ge3 Ce7 71.74(2) 2_645 2_645
Ce3 Ge3 Ce7 122.81(3) 1_655 2_645
Ce6 Ge3 Ce7 85.47(2) 4_565 2_645
Ce4 Ge3 Ce7 152.30(4) . 2_645
Ce5 Ge3 Ce7 74.52(2) . 2_645
Co1 Ge3 Ce6 61.06(3) 2_645 .
Ce1 Ge3 Ce6 122.23(3) 2_645 .
Ce3 Ge3 Ce6 71.07(2) 1_655 .
Ce6 Ge3 Ce6 151.82(4) 4_565 .
Ce4 Ge3 Ce6 85.64(2) . .
Ce5 Ge3 Ce6 75.19(2) . .
Ce7 Ge3 Ce6 87.31(3) 2_645 .
Co1 Ge3 Ce2 108.50(4) 2_645 1_655
Ce1 Ge3 Ce2 63.62(2) 2_645 1_655
Ce3 Ge3 Ce2 63.48(2) 1_655 1_655
Ce6 Ge3 Ce2 71.22(2) 4_565 1_655
Ce4 Ge3 Ce2 70.22(2) . 1_655
Ce5 Ge3 Ce2 134.65(3) . 1_655
Ce7 Ge3 Ce2 131.92(3) 2_645 1_655
Ce6 Ge3 Ce2 131.22(3) . 1_655
Co2 Ge4 Ce3 61.22(4) . .
Co2 Ge4 Ce1 61.84(3) . 2_545
Ce3 Ge4 Ce1 76.68(3) . 2_545
Co2 Ge4 Ce5 135.66(4) . .
Ce3 Ge4 Ce5 135.69(3) . .
Ce1 Ge4 Ce5 81.31(2) 2_545 .
Co2 Ge4 Ce7 135.06(4) . .
Ce3 Ge4 Ce7 81.88(3) . .
Ce1 Ge4 Ce7 136.30(3) 2_545 .
Ce5 Ge4 Ce7 88.46(3) . .
Co2 Ge4 Ce4 60.20(3) . 2_645
Ce3 Ge4 Ce4 120.90(3) . 2_645
Ce1 Ge4 Ce4 70.07(2) 2_545 2_645
Ce5 Ge4 Ce4 85.57(2) . 2_645
Ce7 Ge4 Ce4 151.53(4) . 2_645
Co2 Ge4 Ce6 117.58(4) . .
Ce3 Ge4 Ce6 140.08(3) . .
Ce1 Ge4 Ce6 141.13(3) 2_545 .
Ce5 Ge4 Ce6 75.98(2) . .
Ce7 Ge4 Ce6 74.52(2) . .
Ce4 Ge4 Ce6 77.03(2) 2_645 .
Co2 Ge4 Ce5 60.42(3) . 4_566
Ce3 Ge4 Ce5 70.86(2) . 4_566
Ce1 Ge4 Ce5 121.87(3) 2_545 4_566
Ce5 Ge4 Ce5 151.25(4) . 4_566
Ce7 Ge4 Ce5 84.84(2) . 4_566
Ce4 Ge4 Ce5 87.14(2) 2_645 4_566
Ce6 Ge4 Ce5 75.28(2) . 4_566
Co2 Ge4 Ce2 108.96(4) . .
Ce3 Ge4 Ce2 64.35(2) . .
Ce1 Ge4 Ce2 64.20(2) 2_545 .
Ce5 Ge4 Ce2 71.50(2) . .
Ce7 Ge4 Ce2 72.24(2) . .
Ce4 Ge4 Ce2 131.04(3) 2_645 .
Ce6 Ge4 Ce2 133.45(3) . .
Ce5 Ge4 Ce2 131.72(3) 4_566 .
Co2 Co1 Ge2 123.70(6) 2 .
Co2 Co1 Ge3 117.96(6) 2 2_655
Ge2 Co1 Ge3 118.31(6) . 2_655
Co2 Co1 Ce1 66.59(4) 2 .
Ge2 Co1 Ce1 140.00(5) . .
Ge3 Co1 Ce1 68.23(4) 2_655 .
Co2 Co1 Ce3 65.15(4) 2 2
Ge2 Co1 Ce3 138.45(5) . 2
Ge3 Co1 Ce3 68.17(4) 2_655 2
Ce1 Co1 Ce3 81.52(3) . 2
Co2 Co1 Ce7 133.56(6) 2 .
Ge2 Co1 Ce7 69.86(4) . .
Ge3 Co1 Ce7 70.18(4) 2_655 .
Ce1 Co1 Ce7 77.26(3) . .
Ce3 Co1 Ce7 137.81(4) 2 .
Co2 Co1 Ce6 130.52(6) 2 2_655
Ge2 Co1 Ce6 69.37(4) . 2_655
Ge3 Co1 Ce6 70.19(4) 2_655 2_655
Ce1 Co1 Ce6 137.70(5) . 2_655
Ce3 Co1 Ce6 76.28(3) 2 2_655
Ce7 Co1 Ce6 95.83(4) . 2_655
Co2 Co1 Ce2 66.98(4) 2 .
Ge2 Co1 Ce2 69.00(4) . .
Ge3 Co1 Ce2 144.52(5) 2_655 .
Ce1 Co1 Ce2 84.74(4) . .
Ce3 Co1 Ce2 131.81(5) 2 .
Ce7 Co1 Ce2 82.07(3) . .
Ce6 Co1 Ce2 136.26(4) 2_655 .
Co2 Co1 Ce2 65.31(4) 2 3_565
Ge2 Co1 Ce2 69.13(4) . 3_565
Ge3 Co1 Ce2 143.18(5) 2_655 3_565
Ce1 Co1 Ce2 131.61(5) . 3_565
Ce3 Co1 Ce2 83.31(3) 2 3_565
Ce7 Co1 Ce2 137.14(4) . 3_565
Ce6 Co1 Ce2 81.05(3) 2_655 3_565
Ce2 Co1 Ce2 72.20(3) . 3_565
Co1 Co2 Ge2 123.99(6) 2_545 4_566
Co1 Co2 Ge4 117.94(6) 2_545 .
Ge2 Co2 Ge4 118.04(6) 4_566 .
Co1 Co2 Ce3 66.84(4) 2_545 .
Ge2 Co2 Ce3 139.76(5) 4_566 .
Ge4 Co2 Ce3 68.10(4) . .
Co1 Co2 Ce4 130.00(6) 2_545 2_645
Ge2 Co2 Ce4 69.57(4) 4_566 2_645
Ge4 Co2 Ce4 70.27(4) . 2_645
Ce3 Co2 Ce4 137.60(4) . 2_645
Co1 Co2 Ce1 65.42(4) 2_545 2_545
Ge2 Co2 Ce1 138.46(5) 4_566 2_545
Ge4 Co2 Ce1 67.88(4) . 2_545
Ce3 Co2 Ce1 81.73(3) . 2_545
Ce4 Co2 Ce1 75.63(3) 2_645 2_545
Co1 Co2 Ce5 133.27(6) 2_545 4_566
Ge2 Co2 Ce5 69.84(4) 4_566 4_566
Ge4 Co2 Ce5 70.25(4) . 4_566
Ce3 Co2 Ce5 76.74(3) . 4_566
Ce4 Co2 Ce5 96.62(4) 2_645 4_566
Ce1 Co2 Ce5 137.57(5) 2_545 4_566
Co1 Co2 Ce2 67.38(4) 2_545 4_566
Ge2 Co2 Ce2 68.94(4) 4_566 4_566
Ge4 Co2 Ce2 144.31(5) . 4_566
Ce3 Co2 Ce2 84.82(3) . 4_566
Ce4 Co2 Ce2 136.30(5) 2_645 4_566
Ce1 Co2 Ce2 132.50(5) 2_545 4_566
Ce5 Co2 Ce2 81.52(3) 4_566 4_566
Co1 Co2 Ce2 65.78(4) 2_545 2_545
Ge2 Co2 Ce2 68.92(4) 4_566 2_545
Ge4 Co2 Ce2 143.15(5) . 2_545
Ce3 Co2 Ce2 132.31(5) . 2_545
Ce4 Co2 Ce2 80.46(3) 2_645 2_545
Ce1 Co2 Ce2 83.80(3) 2_545 2_545
Ce5 Co2 Ce2 136.87(4) 4_566 2_545
Ce2 Co2 Ce2 72.48(3) 4_566 2_545

loop_
_geom_bond_atom_site_label_1
_geom_bond_atom_site_label_2
_geom_bond_distance
_geom_bond_site_symmetry_2
Ce1 Co1 2.9465(13) .
Ce1 Co2 2.9734(12) 2
Ce1 Ge3 3.1087(11) 2_655
Ce1 Ge4 3.1244(11) 2
Ce1 Ge1 3.2797(10) 4_566
Ce1 Ge1 3.3125(10) 2
Ce1 Ce3 3.4649(7) 3_566
Ce1 Ce3 3.4678(7) .
Ce1 Ce2 3.5286(7) 2
Ce1 Ce4 3.6370(7) 1_455
Ce1 Ce7 3.7046(7) .
Ce1 Ce3 3.8685(7) 2
Ce2 Co2 2.9759(13) 4_565
Ce2 Co1 2.9905(14) .
Ce2 Co2 3.0179(14) 2
Ce2 Co1 3.0234(13) 3_565
Ce2 Ge2 3.1450(10) .
Ce2 Ge2 3.1721(10) 3_565
Ce2 Ge4 3.4904(11) .
Ce2 Ce1 3.5286(7) 2_545
Ce2 Ce3 3.5299(7) .
Ce2 Ce2 3.5436(9) 3_565
Ce2 Ge3 3.5480(11) 1_455
Ce2 Ce4 3.8604(7) 1_455
Ce3 Co2 2.9393(14) .
Ce3 Co1 2.9783(14) 2_545
Ce3 Ge4 3.1115(11) .
Ce3 Ge3 3.1269(11) 1_455
Ce3 Ge1 3.2971(10) 4_566
Ce3 Ge1 3.3071(10) 2
Ce3 Ce1 3.4649(7) 3_566
Ce3 Ce5 3.6713(7) 4_566
Ce3 Ce6 3.6860(7) 1_455
Ce3 Ce1 3.8685(7) 2_545
Ce4 Co2 2.9589(13) 2_655
Ce4 Ge2 3.0739(10) .
Ce4 Ge3 3.1388(10) .
Ce4 Ge2 3.1585(10) 3_665
Ce4 Ge1 3.1918(10) 2_655
Ce4 Ge4 3.2097(10) 2_655
Ce4 Ce1 3.6370(7) 1_655
Ce4 Ce2 3.8604(7) 1_655
Ce4 Ce7 3.9576(7) .
Ce4 Ce5 3.9804(7) .
Ce4 Ce6 4.0011(7) 2_655
Ce4 Ce3 4.0182(7) 1_655
Ce5 Co2 2.9747(13) 4_565
Ce5 Ge4 3.1418(10) .
Ce5 Ge2 3.1794(10) .
Ce5 Ge1 3.1978(10) .
Ce5 Ge3 3.2005(11) .
Ce5 Ge4 3.2193(10) 4_565
Ce5 Ce3 3.6713(7) 4_565
Ce5 Ce7 3.8824(7) 2_645
Ce5 Ce6 3.9137(7) .
Ce5 Ce6 3.9302(7) 4_565
Ce6 Co1 2.9899(14) 2_645
Ce6 Ge3 3.1386(10) 4_566
Ce6 Ge2 3.1594(10) 2_645
Ce6 Ge1 3.2111(10) 2_655
Ce6 Ge3 3.2142(10) .
Ce6 Ge4 3.2159(11) .
Ce6 Ce3 3.6860(7) 1_655
Ce6 Ce7 3.8551(7) .
Ce6 Ce2 3.9076(7) 4_666
Ce6 Ce5 3.9302(7) 4_566
Ce6 Ce4 4.0012(7) 2_645
Ce7 Co1 2.9873(13) .
Ce7 Ge4 3.1510(10) .
Ce7 Ge2 3.1767(10) .
Ce7 Ge1 3.2066(10) 4_566
Ce7 Ge3 3.2120(10) 2_655
Ce7 Ge1 3.3685(11) 2_655
Ce7 Ce7 3.7884(10) 3_666
Ce7 Ce5 3.8824(7) 2_655
Ge1 Ce4 3.1918(10) 2_645
Ge1 Ce7 3.2066(10) 4_565
Ge1 Ce6 3.2111(10) 2_645
Ge1 Ce1 3.2797(10) 4_565
Ge1 Ce3 3.2970(10) 4_565
Ge1 Ce3 3.3070(10) 2_545
Ge1 Ce1 3.3125(10) 2_545
Ge1 Ce7 3.3685(11) 2_645
Ge2 Co1 2.5200(15) .
Ge2 Co2 2.5457(15) 4_565
Ge2 Ce4 3.1584(10) 3_665
Ge2 Ce6 3.1593(10) 2_655
Ge2 Ce2 3.1721(10) 3_565
Ge3 Co1 2.5684(15) 2_645
Ge3 Ce1 3.1087(11) 2_645
Ge3 Ce3 3.1269(11) 1_655
Ge3 Ce6 3.1386(10) 4_565
Ge3 Ce7 3.2120(10) 2_645
Ge3 Ce2 3.5480(11) 1_655
Ge4 Co2 2.5942(15) .
Ge4 Ce1 3.1244(11) 2_545
Ge4 Ce4 3.2097(10) 2_645
Ge4 Ce5 3.2193(10) 4_566
Co1 Co2 2.4076(18) 2
Co1 Ge3 2.5684(15) 2_655
Co1 Ce3 2.9783(14) 2
Co1 Ce6 2.9899(14) 2_655
Co1 Ce2 3.0235(13) 3_565
Co2 Co1 2.4075(18) 2_545
Co2 Ge2 2.5457(15) 4_566
Co2 Ce4 2.9589(13) 2_645
Co2 Ce1 2.9735(12) 2_545
Co2 Ce5 2.9748(13) 4_566
Co2 Ce2 2.9759(13) 4_566
Co2 Ce2 3.0178(14) 2_545
